data_2233005
loop_
_publ_author_name
'Mehdizadeh Barforoush, Maryam'
'Naderi, Soheila'
'Ghanbarpour, Ali Reza'
'Azhdari Tehrani, Alireza'
'Khavasi, Hamid Reza'

_publ_section_title
;
 2-Phenyl-1<i>H</i>-imidazole
;
_journal_coeditor_code XU5367
_journal_issue 12
_journal_name_full 'Acta Crystallographica Section E'
_journal_page_first o3248
_journal_paper_doi 10.1107/S160053681104699X
_journal_volume 67
_journal_year 2011
_chemical_formula_iupac 'C9 H8 N2'
_chemical_formula_moiety 'C9 H8 N2'
_chemical_formula_sum 'C9 H8 N2'
_chemical_formula_weight 144.17
_chemical_name_systematic
;
2-Phenyl-1<i>H</i>-imidazole
;
_space_group_IT_number 40
_symmetry_cell_setting orthorhombic
_symmetry_space_group_name_Hall 'A 2 -2a'
_symmetry_space_group_name_H-M 'A m a 2'
_atom_sites_solution_hydrogens geom
_atom_sites_solution_primary direct
_atom_sites_solution_secondary difmap
_audit_creation_method 'WinGX routine CIF_UPDATE'
_cell_angle_alpha 90
_cell_angle_beta 90
_cell_angle_gamma 90
_cell_formula_units_Z 4
_cell_length_a 10.0740(15)
_cell_length_b 18.151(4)
_cell_length_c 4.1562(10)
_cell_measurement_reflns_used 1776
_cell_measurement_temperature 298(2)
_cell_measurement_theta_max 29.14
_cell_measurement_theta_min 3.02
_cell_volume 760.0(3)
_computing_cell_refinement 'X-AREA (Stoe & Cie, 2002)'
_computing_data_collection 'X-AREA (Stoe & Cie, 2002)'
_computing_data_reduction 'X-RED (Stoe & Cie, 2002)'
_computing_molecular_graphics 'ORTEP-3 for Windows (Farrugia, 1997)'
_computing_publication_material 'WinGX (Farrugia, 1999)'
_computing_structure_refinement 'SHELXL97 (Sheldrick, 2008)'
_computing_structure_solution 'SHELXS97 (Sheldrick, 2008)'
_diffrn_ambient_temperature 298(2)
_diffrn_measured_fraction_theta_full 0.992
_diffrn_measured_fraction_theta_max 0.992
_diffrn_measurement_device_type 'Stoe IPDS 2T'
_diffrn_measurement_method 'rotation method'
_diffrn_radiation_monochromator graphite
_diffrn_radiation_type MoK\a
_diffrn_radiation_wavelength 0.71073
_diffrn_reflns_av_R_equivalents 0.0824
_diffrn_reflns_limit_h_max 11
_diffrn_reflns_limit_h_min -13
_diffrn_reflns_limit_k_max 24
_diffrn_reflns_limit_k_min -19
_diffrn_reflns_limit_l_max 4
_diffrn_reflns_limit_l_min -5
_diffrn_reflns_number 1776
_diffrn_reflns_theta_full 29.14
_diffrn_reflns_theta_max 29.14
_diffrn_reflns_theta_min 3.02
_diffrn_standards_number 0
_exptl_absorpt_coefficient_mu 0.078
_exptl_absorpt_correction_type none
_exptl_crystal_colour colorless
_exptl_crystal_density_diffrn 1.26
_exptl_crystal_density_method 'not measured'
_exptl_crystal_description prism
_exptl_crystal_F_000 304
_exptl_crystal_size_max 0.17
_exptl_crystal_size_mid 0.12
_exptl_crystal_size_min 0.10
_refine_diff_density_max 0.14
_refine_diff_density_min -0.094
_refine_ls_extinction_coef 0.009(3)
_refine_ls_extinction_method 'SHELXL97 (Sheldrick, 2008)'
_refine_ls_goodness_of_fit_ref 0.979
_refine_ls_hydrogen_treatment constr
_refine_ls_matrix_type full
_refine_ls_number_parameters 56
_refine_ls_number_reflns 609
_refine_ls_number_restraints 1
_refine_ls_restrained_S_all 0.978
_refine_ls_R_factor_all 0.1423
_refine_ls_R_factor_gt 0.0562
_refine_ls_shift/su_max 0.001
_refine_ls_shift/su_mean 0
_refine_ls_structure_factor_coef Fsqd
_refine_ls_weighting_details 'calc w=1/[\s^2^(Fo^2^)+(0.0288P)^2^+0.0000P] where P=(Fo^2^+2Fc^2^)/3'
_refine_ls_weighting_scheme calc
_refine_ls_wR_factor_ref 0.0945
_reflns_number_gt 304
_reflns_number_total 609
_reflns_threshold_expression I>2sigma(I)
_cod_data_source_file xu5367.cif
_cod_data_source_block I
_cod_database_code 2233005
_cod_database_fobs_code 2233005

loop_
_symmetry_equiv_pos_as_xyz
'x, y, z'
'-x, -y, z'
'-x+1/2, y, z'
'x+1/2, -y, z'
'x, y+1/2, z+1/2'
'-x, -y+1/2, z+1/2'
'-x+1/2, y+1/2, z+1/2'
'x+1/2, -y+1/2, z+1/2'

loop_
_atom_site_type_symbol
_atom_site_label
_atom_site_fract_x
_atom_site_fract_y
_atom_site_fract_z
_atom_site_U_iso_or_equiv
_atom_site_adp_type
_atom_site_calc_flag
_atom_site_refinement_flags
_atom_site_occupancy
C C1 0.8165(3) 0.57694(18) 0.2820(10) 0.0683(10) Uani d . 1
H H1 0.8705 0.6129 0.1911 0.082 Uiso calc R 1
C C2 0.75 0.4784(3) 0.5302(10) 0.0489(13) Uani d S 1
C C3 0.75 0.4087(3) 0.7033(11) 0.0484(12) Uani d S 1
C C4 0.6328(3) 0.3743(2) 0.7893(9) 0.0650(9) Uani d . 1
H H4 0.5523 0.3965 0.7387 0.078 Uiso calc R 1
C C5 0.6329(4) 0.3080(2) 0.9474(10) 0.0778(12) Uani d . 1
H H5 0.5528 0.2858 1.0015 0.093 Uiso calc R 1
C C6 0.75 0.2743(3) 1.0264(15) 0.0799(17) Uani d S 1
H H6 0.75 0.2292 1.1323 0.096 Uiso calc SR 1
N N1 0.8591(2) 0.51510(13) 0.4384(6) 0.0592(8) Uani d . 1
H H1B 0.9402 0.5022 0.4716 0.071 Uiso calc PR 0.5

loop_
_atom_site_aniso_label
_atom_site_aniso_U_11
_atom_site_aniso_U_22
_atom_site_aniso_U_33
_atom_site_aniso_U_12
_atom_site_aniso_U_13
_atom_site_aniso_U_23
C1 0.0563(17) 0.0625(19) 0.086(3) -0.0063(15) 0.0075(18) 0.007(2)
C2 0.038(3) 0.054(3) 0.055(4) 0 0 -0.010(3)
C3 0.044(3) 0.047(2) 0.054(3) 0 0 -0.014(3)
C4 0.0494(18) 0.069(2) 0.077(2) -0.0027(18) -0.001(2) 0.000(2)
C5 0.080(2) 0.071(2) 0.082(3) -0.018(2) 0.002(2) 0.003(3)
C6 0.111(5) 0.053(3) 0.076(4) 0 0 0.001(3)
N1 0.0398(15) 0.0607(16) 0.0771(18) -0.0022(14) 0.0056(15) -0.0011(19)

loop_
_atom_type_symbol
_atom_type_description
_atom_type_scat_dispersion_real
_atom_type_scat_dispersion_imag
_atom_type_scat_source
C C 0.0033 0.0016 'International Tables Vol C Tables 4.2.6.8 and 6.1.1.4'
H H 0 0 'International Tables Vol C Tables 4.2.6.8 and 6.1.1.4'
N N 0.0061 0.0033 'International Tables Vol C Tables 4.2.6.8 and 6.1.1.4'
F F 0.0171 0.0103 'International Tables Vol C Tables 4.2.6.8 and 6.1.1.4'

loop_
_geom_angle_atom_site_label_1
_geom_angle_atom_site_label_2
_geom_angle_atom_site_label_3
_geom_angle_site_symmetry_1
_geom_angle_site_symmetry_3
_geom_angle
C1 C1 N1 3_655 . 108.34(16)
C1 C1 H1 3_655 . 125.8
N1 C1 H1 . . 125.8
N1 C2 N1 3_655 . 110.2(4)
N1 C2 C3 3_655 . 124.9(2)
N1 C2 C3 . . 124.9(2)
C4 C3 C4 3_655 . 117.3(4)
C4 C3 C2 3_655 . 121.4(2)
C4 C3 C2 . . 121.4(2)
C5 C4 C3 . . 121.3(4)
C5 C4 H4 . . 119.4
C3 C4 H4 . . 119.4
C6 C5 C4 . . 120.6(4)
C6 C5 H5 . . 119.7
C4 C5 H5 . . 119.7
C5 C6 C5 . 3_655 119.0(5)
C5 C6 H6 . . 120.5
C5 C6 H6 3_655 . 120.5
C2 N1 C1 . . 106.6(3)
C2 N1 H1B . . 126.7
C1 N1 H1B . . 126.7

loop_
_geom_bond_atom_site_label_1
_geom_bond_atom_site_label_2
_geom_bond_site_symmetry_2
_geom_bond_distance
C1 C1 3_655 1.339(6)
C1 N1 . 1.367(4)
C1 H1 . 0.93
C2 N1 3_655 1.341(3)
C2 N1 . 1.341(3)
C2 C3 . 1.456(6)
C3 C4 3_655 1.383(4)
C3 C4 . 1.383(4)
C4 C5 . 1.370(5)
C4 H4 . 0.93
C5 C6 . 1.369(4)
C5 H5 . 0.93
C6 C5 3_655 1.369(4)
C6 H6 . 0.93
N1 H1B . 0.86

loop_
_geom_hbond_atom_site_label_D
_geom_hbond_atom_site_label_H
_geom_hbond_atom_site_label_A
_geom_hbond_site_symmetry_A
_geom_hbond_distance_DH
_geom_hbond_distance_HA
_geom_hbond_distance_DA
_geom_hbond_angle_DHA
N1 H1B N1 2_765 0.86 2.05 2.891(3) 165

loop_
_geom_torsion_atom_site_label_1
_geom_torsion_atom_site_label_2
_geom_torsion_atom_site_label_3
_geom_torsion_atom_site_label_4
_geom_torsion_site_symmetry_1
_geom_torsion_site_symmetry_4
_geom_torsion
N1 C2 C3 C4 3_655 3_655 180.0(4)
N1 C2 C3 C4 . 3_655 0.2(6)
N1 C2 C3 C4 3_655 . -0.2(6)
N1 C2 C3 C4 . . -180.0(4)
C4 C3 C4 C5 3_655 . -1.3(6)
C2 C3 C4 C5 . . 178.9(4)
C3 C4 C5 C6 . . 0.4(6)
C4 C5 C6 C5 . 3_655 0.5(8)
N1 C2 N1 C1 3_655 . -0.3(5)
C3 C2 N1 C1 . . 179.5(4)
C1 C1 N1 C2 3_655 . 0.2(3)
